data_1535071
loop_
_publ_author_name
'Mattausch, H.J.'
'Simon, A.'

_publ_section_title
;
 Rare earth metal boride carbide bromides. A system of building blocks
;
_journal_name_full 'Angewandte Chemie (Edition international)'
_journal_page_first 1633
_journal_page_last 1635
_journal_volume 34
_journal_year 1995
_chemical_formula_sum 'C3 B2 Br3 Ce6'
_chemical_name_systematic 'Ce6 B2 C3 Br3'
_space_group_IT_number 10
_symmetry_space_group_name_Hall '-P 2y'
_symmetry_space_group_name_H-M 'P 1 2/m 1'
_cell_angle_alpha 90
_cell_angle_beta 112.53
_cell_angle_gamma 90
_cell_formula_units_Z 1
_cell_length_a 8.602
_cell_length_b 3.829
_cell_length_c 10.22
_cell_volume 310.926
_citation_journal_id_ASTM ACIEAY
_cod_data_source_file Mattausch_ACIEAY_1995_1772.cif
_cod_data_source_block C3B2Br3Ce6
_cod_original_cell_volume 310.9258
_cod_database_code 1535071

loop_
_symmetry_equiv_pos_as_xyz
x,y,z
-x,y,-z
-x,-y,-z
x,-y,z

loop_
_atom_site_label
_atom_site_type_symbol
_atom_site_fract_x
_atom_site_fract_y
_atom_site_fract_z
_atom_site_occupancy
_atom_site_U_iso_or_equiv
Ce3 Ce 0.37219 0.5 0.22227 1 0.0
Ce1 Ce 0.28665 0 0.48357 1 0.0
C1 C 0.5 0.5 0.5 1 0.0
B1 B 0.0928 0 0.065 1 0.0
Br2 Br 0.65045 0 0.18683 1 0.0
Br1 Br 0 0.5 0.5 1 0.0
Ce2 Ce 0.94329 0.5 0.16333 1 0.0
C2 C 0.1673 0 0.2264 1 0.0
